data_7240473
loop_
_publ_author_name
'Campillo-Alvarado, Gonzalo'
'Keene, Elizabeth'
'Swenson, Dale C.'
'MacGillivray, Len R.'

_publ_section_title
;
 Repurposing of the anti-HIV drug Emtricitabine as a hydrogen-bonded cleft
 for bipyridines via cocrystallization
;
_journal_name_full CrystEngComm
_journal_paper_doi 10.1039/D0CE00474J
_journal_year 2020
_chemical_formula_moiety 'C8 H9 F N3 O3 S, C8 H10 F N3 O3 S, C10 H8 N4'
_chemical_formula_sum 'C26 H27 F2 N10 O6 S2'
_chemical_formula_weight 677.69
_chemical_name_systematic
'[4-amino-5-fluoro-1-((2R,5S)-2-(hydroxymethyl)-1,3-oxathiolan-5-yl)pyrimidin-2(1H)-one]-[4-azopyridine]''
_space_group_crystal_system monoclinic
_space_group_IT_number 4
_space_group_name_Hall 'P 2yb'
_space_group_name_H-M_alt 'P 1 21 1'
_atom_sites_solution_hydrogens geom
_atom_sites_solution_primary dual
_audit_creation_date 2019-10-06
_audit_creation_method
;
Olex2 1.2
(compiled 2018.05.29 svn.r3508 for OlexSys, GUI svn.r5506)
;
_audit_update_record
;
2020-02-03 deposited with the CCDC.	2020-05-06 downloaded from the CCDC.
;
_cell_angle_alpha 90
_cell_angle_beta 100.538(5)
_cell_angle_gamma 90
_cell_formula_units_Z 2
_cell_length_a 7.5024(8)
_cell_length_b 11.2194(11)
_cell_length_c 18.2134(18)
_cell_measurement_reflns_used 9829
_cell_measurement_temperature 296.15
_cell_measurement_theta_max 27.265
_cell_measurement_theta_min 2.2745
_cell_volume 1507.2(3)
_computing_molecular_graphics 'Olex2 (Dolomanov et al., 2009)'
_computing_publication_material 'Olex2 (Dolomanov et al., 2009)'
_computing_structure_refinement 'ShelXL (Sheldrick, 2015)'
_computing_structure_solution 'ShelXT (Sheldrick, 2015)'
_diffrn_ambient_temperature 296.15
_diffrn_measured_fraction_theta_full 0.997
_diffrn_measured_fraction_theta_max 0.995
_diffrn_measurement_device_type 'Bruker D-8 Venture Duo-Photon 3'
_diffrn_radiation_type MoK\a
_diffrn_radiation_wavelength 0.71073
_diffrn_reflns_av_R_equivalents 0.0428
_diffrn_reflns_av_unetI/netI 0.0350
_diffrn_reflns_Laue_measured_fraction_full 0.997
_diffrn_reflns_Laue_measured_fraction_max 0.995
_diffrn_reflns_limit_h_max 9
_diffrn_reflns_limit_h_min -9
_diffrn_reflns_limit_k_max 14
_diffrn_reflns_limit_k_min -14
_diffrn_reflns_limit_l_max 23
_diffrn_reflns_limit_l_min -23
_diffrn_reflns_number 32670
_diffrn_reflns_point_group_measured_fraction_full 0.996
_diffrn_reflns_point_group_measured_fraction_max 0.981
_diffrn_reflns_theta_full 25.242
_diffrn_reflns_theta_max 27.893
_diffrn_reflns_theta_min 2.275
_exptl_absorpt_coefficient_mu 0.249
_exptl_absorpt_correction_T_max 0.7456
_exptl_absorpt_correction_T_min 0.7261
_exptl_absorpt_correction_type multi-scan
_exptl_absorpt_process_details
'SADABS-2016/2 (Bruker,2016/2) was used for absorption correction. wR2(int) was 0.0713 before and 0.0535 after correction. The Ratio of minimum to maximum transmission is 0.9738. The \l/2 correction factor is Not present.'
_exptl_crystal_colour orange
_exptl_crystal_colour_primary orange
_exptl_crystal_density_diffrn 1.493
_exptl_crystal_description plate
_exptl_crystal_F_000 702
_exptl_crystal_size_max 0.13
_exptl_crystal_size_mid 0.095
_exptl_crystal_size_min 0.02
_refine_diff_density_max 0.479
_refine_diff_density_min -0.222
_refine_diff_density_rms 0.044
_refine_ls_abs_structure_details
;
 Flack x determined using 2297 quotients [(I+)-(I-)]/[(I+)+(I-)]
 (Parsons, Flack and Wagner, Acta Cryst. B69 (2013) 249-259).
;
_refine_ls_abs_structure_Flack 0.04(2)
_refine_ls_extinction_method none
_refine_ls_goodness_of_fit_ref 1.073
_refine_ls_hydrogen_treatment constr
_refine_ls_matrix_type full
_refine_ls_number_parameters 424
_refine_ls_number_reflns 7064
_refine_ls_number_restraints 6
_refine_ls_restrained_S_all 1.073
_refine_ls_R_factor_all 0.0591
_refine_ls_R_factor_gt 0.0487
_refine_ls_shift/su_max 0.001
_refine_ls_shift/su_mean 0.000
_refine_ls_structure_factor_coef Fsqd
_refine_ls_weighting_details 'w=1/[\s^2^(Fo^2^)+(0.0514P)^2^+0.5135P] where P=(Fo^2^+2Fc^2^)/3'
_refine_ls_weighting_scheme calc
_refine_ls_wR_factor_gt 0.1106
_refine_ls_wR_factor_ref 0.1157
_reflns_Friedel_coverage 0.877
_reflns_Friedel_fraction_full 0.995
_reflns_Friedel_fraction_max 0.965
_reflns_number_gt 6093
_reflns_number_total 7064
_reflns_threshold_expression 'I > 2\s(I)'
_cod_data_source_file d0ce00474j2.cif
_cod_data_source_block FTC-apy
_cod_database_code 7240473
_shelx_shelxl_version_number 2016/6
_shelx_space_group_comment
;
The symmetry employed for this shelxl refinement is uniquely defined
by the following loop, which should always be used as a source of
symmetry information in preference to the above space-group names.
They are only intended as comments.
;
_shelx_estimated_absorpt_t_max 0.995
_shelx_estimated_absorpt_t_min 0.968
_olex2_refinement_description
;
1. Fixed Uiso
 At 1.2 times of:
  All C(H) groups, All C(H,H) groups, All N(H,H) groups
 At 1.5 times of:
  All O(H) groups
2. Restrained distances
 N9-C19 \\sim N9B-C19
 with sigma of 0.02
 N9-N10 \\sim N9B-N10B
 with sigma of 0.02
 C24-N10 \\sim C24-N10B
 with sigma of 0.02
 N9-C24 \\sim N9B-C24
 with sigma of 0.04
 C19-N10 \\sim C19-N10B
 with sigma of 0.04
3. Uiso/Uaniso restraints and constraints
Uanis(N10) = Uanis(N10B)
Uanis(N9B) = Uanis(N9)
4. Others
 Sof(N10B)=Sof(N9B)=1-FVAR(1)
 Sof(N9)=Sof(N10)=FVAR(1)
5.a Ternary CH refined with riding coordinates:
 C12(H12), C10(H10), C4(H4), C2(H2)
5.b Secondary CH2 refined with riding coordinates:
 C11(H11A,H11B), C3(H3C,H3D), C1(H1A,H1B)
5.c Aromatic/amide H refined with riding coordinates:
 C8(H8), C14(H14), C22(H22), C9(H9), C17(H17), C23(H23), C26(H26), C18(H18),
 C21(H21), C20(H20), C25(H25)
5.d X=CH2 refined with riding coordinates:
 N3(H3A,H3B), N6(H6A,H6B)
5.e Idealised tetrahedral OH refined as rotating group:
 O4(H4A), O1(H1)
;
_olex2_date_sample_data_collection 2019-09-17
_olex2_date_sample_submission 2019-09-03
_olex2_submission_original_sample_id FTC-apy
_olex2_submission_special_instructions 'No special instructions were received'

loop_
_space_group_symop_operation_xyz
'x, y, z'
'-x, y+1/2, -z'

loop_
_atom_site_label
_atom_site_type_symbol
_atom_site_fract_x
_atom_site_fract_y
_atom_site_fract_z
_atom_site_U_iso_or_equiv
_atom_site_adp_type
_atom_site_occupancy
_atom_site_site_symmetry_order
_atom_site_calc_flag
_atom_site_refinement_flags_posn
_atom_site_refinement_flags_adp
_atom_site_refinement_flags_occupancy
_atom_site_disorder_assembly
_atom_site_disorder_group
S2 S 0.21523(15) 0.65785(9) 1.16877(6) 0.0463(3) Uani 1 1 d . . . . .
S1 S -0.03878(16) 0.44652(11) 0.30789(5) 0.0503(3) Uani 1 1 d . . . . .
F1 F 0.2629(4) 0.1835(2) 0.63342(13) 0.0532(6) Uani 1 1 d . . . . .
F2 F 0.1763(4) 0.8172(2) 0.88634(14) 0.0592(7) Uani 1 1 d . . . . .
O5 O 0.3007(4) 0.4811(2) 1.09105(13) 0.0413(6) Uani 1 1 d . . . . .
O3 O -0.0080(5) 0.6173(3) 0.56988(16) 0.0565(9) Uani 1 1 d . . . . .
O6 O 0.0747(5) 0.3590(3) 0.93750(17) 0.0578(9) Uani 1 1 d . . . . .
O2 O 0.2178(4) 0.4773(3) 0.42543(14) 0.0473(7) Uani 1 1 d . . . . .
N1 N 0.0809(4) 0.4399(3) 0.52797(15) 0.0346(6) Uani 1 1 d . . . . .
N4 N 0.1100(4) 0.5476(3) 0.98301(15) 0.0325(6) Uani 1 1 d . . . . .
N5 N 0.0893(5) 0.5059(3) 0.85346(17) 0.0388(7) Uani 1 1 d . . . . .
O4 O 0.6175(5) 0.6341(4) 1.1568(2) 0.0735(12) Uani 1 1 d . . . . .
H4A H 0.625193 0.618401 1.113492 0.110 Uiso 1 1 calc GR . . . .
O1 O 0.4818(5) 0.3334(4) 0.3643(2) 0.0701(10) Uani 1 1 d . . . . .
H1 H 0.504927 0.350204 0.408880 0.105 Uiso 1 1 calc GR . . . .
N2 N 0.0804(5) 0.4746(3) 0.65662(16) 0.0404(7) Uani 1 1 d . . . . .
C8 C 0.1525(5) 0.3290(3) 0.5445(2) 0.0356(8) Uani 1 1 d . . . . .
H8 H 0.176807 0.279713 0.506464 0.043 Uiso 1 1 calc R . . . .
N8 N 0.6110(5) 0.5894(4) 0.9998(2) 0.0558(10) Uani 1 1 d . . . . .
N7 N 0.6085(6) 0.3857(4) 0.5203(2) 0.0615(11) Uani 1 1 d . . . . .
N3 N 0.1698(6) 0.3288(3) 0.74327(18) 0.0531(9) Uani 1 1 d . . . . .
H3A H 0.143121 0.374761 0.777452 0.064 Uiso 1 1 calc R . . . .
H3B H 0.212139 0.258580 0.754624 0.064 Uiso 1 1 calc R . . . .
C12 C 0.1152(5) 0.5019(3) 1.05853(19) 0.0338(8) Uani 1 1 d . . . . .
H12 H 0.050971 0.425407 1.054851 0.041 Uiso 1 1 calc R . . . .
C10 C 0.3438(6) 0.5218(4) 1.16604(19) 0.0401(9) Uani 1 1 d . . . . .
H10 H 0.302211 0.462636 1.198720 0.048 Uiso 1 1 calc R . . . .
C7 C 0.1876(5) 0.2915(3) 0.6150(2) 0.0367(8) Uani 1 1 d . . . . .
C4 C 0.0492(5) 0.4822(3) 0.45119(19) 0.0372(8) Uani 1 1 d . . . . .
H4 H 0.009159 0.565428 0.450458 0.045 Uiso 1 1 calc R . . . .
C5 C 0.0487(5) 0.5167(3) 0.58550(19) 0.0367(8) Uani 1 1 d . . . . .
C14 C 0.1432(5) 0.6652(4) 0.9706(2) 0.0362(7) Uani 1 1 d . . . . .
H14 H 0.164694 0.718982 1.010096 0.043 Uiso 1 1 calc R . . . .
C11 C 0.0292(5) 0.5846(4) 1.1094(2) 0.0392(8) Uani 1 1 d . . . . .
H11A H -0.041926 0.539067 1.138962 0.047 Uiso 1 1 calc R . . . .
H11B H -0.049235 0.642561 1.079932 0.047 Uiso 1 1 calc R . . . .
N6 N 0.1077(6) 0.6577(3) 0.77114(18) 0.0562(10) Uani 1 1 d . . . . .
H6A H 0.089535 0.607797 0.734678 0.067 Uiso 1 1 calc R . . . .
H6B H 0.122717 0.732055 0.762660 0.067 Uiso 1 1 calc R . . . .
C13 C 0.0897(5) 0.4640(3) 0.92420(19) 0.0362(8) Uani 1 1 d . . . . .
C3 C -0.0884(6) 0.4117(4) 0.3984(2) 0.0435(9) Uani 1 1 d . . . . .
H3C H -0.210682 0.435806 0.402034 0.052 Uiso 1 1 calc R . . . .
H3D H -0.075078 0.327022 0.408713 0.052 Uiso 1 1 calc R . . . .
C2 C 0.2023(6) 0.4466(4) 0.34840(19) 0.0432(9) Uani 1 1 d . . . . .
H2 H 0.262742 0.508078 0.323568 0.052 Uiso 1 1 calc R . . . .
C15 C 0.1442(6) 0.7013(3) 0.9013(2) 0.0371(8) Uani 1 1 d . . . . .
N9 N 0.6199(6) 0.4375(4) 0.7502(2) 0.0539(12) Uani 0.900(8) 1 d D . P A 1
C22 C 0.5788(7) 0.4814(5) 0.9702(3) 0.0594(12) Uani 1 1 d . . . . .
H22 H 0.555904 0.419825 1.001338 0.071 Uiso 1 1 calc R . . . .
C6 C 0.1459(5) 0.3660(3) 0.6733(2) 0.0356(8) Uani 1 1 d . . . . .
C1 C 0.2934(6) 0.3275(4) 0.3407(2) 0.0497(10) Uani 1 1 d . . . . .
H1A H 0.243912 0.268151 0.370128 0.060 Uiso 1 1 calc R . . . .
H1B H 0.266758 0.302429 0.288874 0.060 Uiso 1 1 calc R . . . .
C9 C 0.5435(7) 0.5367(6) 1.1886(3) 0.0655(14) Uani 1 1 d . . . . .
H9 H 0.614151 0.484739 1.221530 0.079 Uiso 1 1 calc R . . . .
C17 C 0.6620(7) 0.3036(5) 0.5714(3) 0.0609(12) Uani 1 1 d . . . . .
H17 H 0.696263 0.229692 0.555597 0.073 Uiso 1 1 calc R . . . .
C23 C 0.5773(7) 0.4549(5) 0.8956(3) 0.0591(11) Uani 1 1 d . . . . .
H23 H 0.554605 0.378089 0.877119 0.071 Uiso 1 1 calc R . . . .
C16 C 0.1124(5) 0.6197(4) 0.8408(2) 0.0377(8) Uani 1 1 d . . . . .
C26 C 0.6426(7) 0.6754(5) 0.9544(3) 0.0591(12) Uani 1 1 d . . . . .
H26 H 0.666435 0.751236 0.974388 0.071 Uiso 1 1 calc R . . . .
C18 C 0.6701(7) 0.3206(5) 0.6465(3) 0.0603(12) Uani 1 1 d . . . . .
H18 H 0.709563 0.260126 0.680484 0.072 Uiso 1 1 calc R . . . .
C19 C 0.6182(6) 0.4296(5) 0.6702(2) 0.0518(11) Uani 1 1 d D . . . .
C24 C 0.6112(6) 0.5482(5) 0.8497(2) 0.0521(11) Uani 1 1 d D . . . .
C21 C 0.5615(7) 0.4927(5) 0.5440(3) 0.0632(13) Uani 1 1 d . . . . .
H21 H 0.526554 0.552272 0.508830 0.076 Uiso 1 1 calc R . . . .
C20 C 0.5628(7) 0.5184(5) 0.6184(3) 0.0603(12) Uani 1 1 d . . . . .
H20 H 0.527568 0.592812 0.633060 0.072 Uiso 1 1 calc R . . . .
N10 N 0.6143(7) 0.5392(4) 0.7706(3) 0.0588(13) Uani 0.900(8) 1 d D . P A 1
C25 C 0.6426(7) 0.6603(5) 0.8800(3) 0.0624(12) Uani 1 1 d . . . . .
H25 H 0.663495 0.724440 0.850346 0.075 Uiso 1 1 calc R . . . .
N10B N 0.594(7) 0.465(3) 0.7857(15) 0.0588(13) Uani 0.100(8) 1 d D . P A 2
N9B N 0.618(6) 0.515(3) 0.7301(16) 0.0539(12) Uani 0.100(8) 1 d D . P A 2

loop_
_atom_site_aniso_label
_atom_site_aniso_U_11
_atom_site_aniso_U_22
_atom_site_aniso_U_33
_atom_site_aniso_U_23
_atom_site_aniso_U_13
_atom_site_aniso_U_12
S2 0.0538(6) 0.0476(6) 0.0385(5) -0.0142(4) 0.0107(4) -0.0017(5)
S1 0.0621(6) 0.0590(7) 0.0262(4) -0.0031(4) -0.0016(4) 0.0148(6)
F1 0.0779(17) 0.0351(13) 0.0453(13) 0.0066(10) 0.0083(12) 0.0087(11)
F2 0.109(2) 0.0309(12) 0.0425(13) 0.0027(10) 0.0268(14) -0.0064(13)
O5 0.0483(15) 0.0469(16) 0.0279(12) -0.0032(11) 0.0052(11) 0.0150(12)
O3 0.096(3) 0.0357(15) 0.0368(15) -0.0007(12) 0.0104(15) 0.0192(16)
O6 0.102(3) 0.0314(15) 0.0392(15) -0.0014(12) 0.0100(16) -0.0062(16)
O2 0.0484(16) 0.0658(19) 0.0285(12) -0.0076(13) 0.0095(11) -0.0121(14)
N1 0.0456(17) 0.0318(15) 0.0257(13) -0.0020(12) 0.0048(12) 0.0026(14)
N4 0.0423(17) 0.0305(15) 0.0237(14) -0.0002(11) 0.0039(12) -0.0032(12)
N5 0.055(2) 0.0329(16) 0.0263(14) -0.0013(12) 0.0027(13) 0.0012(14)
O4 0.0472(18) 0.121(3) 0.055(2) -0.028(2) 0.0156(16) -0.020(2)
O1 0.052(2) 0.097(3) 0.061(2) -0.018(2) 0.0128(16) 0.005(2)
N2 0.0541(19) 0.0414(18) 0.0252(14) -0.0038(13) 0.0065(13) 0.0021(15)
C8 0.045(2) 0.0315(18) 0.0308(17) -0.0052(14) 0.0095(15) -0.0019(15)
N8 0.048(2) 0.075(3) 0.045(2) -0.009(2) 0.0104(17) 0.0002(19)
N7 0.056(2) 0.082(3) 0.045(2) -0.005(2) 0.0056(18) -0.007(2)
N3 0.085(3) 0.047(2) 0.0275(16) 0.0039(14) 0.0106(17) 0.0058(19)
C12 0.043(2) 0.0327(18) 0.0263(16) 0.0009(13) 0.0088(14) -0.0049(15)
C10 0.050(2) 0.048(2) 0.0225(17) 0.0035(15) 0.0078(15) 0.0061(18)
C7 0.047(2) 0.0280(17) 0.0349(19) -0.0003(14) 0.0076(16) -0.0016(15)
C4 0.050(2) 0.0337(19) 0.0277(17) -0.0021(14) 0.0062(15) 0.0036(16)
C5 0.049(2) 0.0333(19) 0.0282(17) -0.0060(15) 0.0072(15) -0.0011(16)
C14 0.045(2) 0.0321(17) 0.0319(17) -0.0057(15) 0.0078(15) -0.0026(16)
C11 0.040(2) 0.044(2) 0.0362(19) -0.0011(16) 0.0139(16) -0.0005(16)
N6 0.100(3) 0.0400(18) 0.0279(16) 0.0070(15) 0.0110(17) 0.004(2)
C13 0.045(2) 0.0342(19) 0.0284(16) -0.0045(14) 0.0038(14) -0.0024(16)
C3 0.044(2) 0.054(2) 0.0314(18) 0.0006(16) 0.0028(16) 0.0005(18)
C2 0.059(2) 0.047(2) 0.0249(16) 0.0012(16) 0.0116(16) -0.006(2)
C15 0.051(2) 0.0285(18) 0.0336(19) 0.0009(14) 0.0117(16) 0.0019(16)
N9 0.069(3) 0.046(2) 0.047(2) 0.001(2) 0.012(2) 0.000(2)
C22 0.060(3) 0.067(3) 0.054(3) 0.006(2) 0.017(2) -0.001(2)
C6 0.042(2) 0.0364(19) 0.0279(17) 0.0009(14) 0.0041(15) -0.0062(15)
C1 0.050(2) 0.057(3) 0.044(2) -0.0017(19) 0.0135(19) 0.002(2)
C9 0.050(3) 0.103(4) 0.039(2) -0.001(3) -0.002(2) 0.009(3)
C17 0.059(3) 0.068(3) 0.054(3) -0.014(2) 0.009(2) 0.003(2)
C23 0.061(3) 0.058(3) 0.058(3) -0.013(2) 0.012(2) -0.001(2)
C16 0.043(2) 0.040(2) 0.0300(18) -0.0007(15) 0.0059(15) 0.0069(16)
C26 0.059(3) 0.056(3) 0.063(3) -0.011(2) 0.012(2) -0.009(2)
C18 0.060(3) 0.070(3) 0.051(3) 0.000(2) 0.007(2) 0.002(2)
C19 0.046(2) 0.065(3) 0.041(2) -0.002(2) 0.0024(18) -0.007(2)
C24 0.045(2) 0.069(3) 0.041(2) -0.001(2) 0.0061(18) 0.004(2)
C21 0.062(3) 0.071(4) 0.052(3) 0.008(2) -0.003(2) -0.012(3)
C20 0.055(3) 0.059(3) 0.065(3) -0.010(2) 0.006(2) -0.010(2)
N10 0.078(3) 0.052(3) 0.046(3) 0.001(2) 0.010(2) -0.006(2)
C25 0.072(3) 0.062(3) 0.054(3) 0.004(2) 0.014(2) -0.008(3)
N10B 0.078(3) 0.052(3) 0.046(3) 0.001(2) 0.010(2) -0.006(2)
N9B 0.069(3) 0.046(2) 0.047(2) 0.001(2) 0.012(2) 0.000(2)

loop_
_atom_type_symbol
_atom_type_description
_atom_type_scat_dispersion_real
_atom_type_scat_dispersion_imag
_atom_type_scat_source
C C 0.0033 0.0016 'International Tables Vol C Tables 4.2.6.8 and 6.1.1.4'
H H 0.0000 0.0000 'International Tables Vol C Tables 4.2.6.8 and 6.1.1.4'
F F 0.0171 0.0103 'International Tables Vol C Tables 4.2.6.8 and 6.1.1.4'
N N 0.0061 0.0033 'International Tables Vol C Tables 4.2.6.8 and 6.1.1.4'
O O 0.0106 0.0060 'International Tables Vol C Tables 4.2.6.8 and 6.1.1.4'
S S 0.1246 0.1234 'International Tables Vol C Tables 4.2.6.8 and 6.1.1.4'

loop_
_geom_angle_atom_site_label_1
_geom_angle_atom_site_label_2
_geom_angle_atom_site_label_3
_geom_angle
_geom_angle_site_symmetry_1
_geom_angle_site_symmetry_3
_geom_angle_publ_flag
C11 S2 C10 87.54(18) . . ?
C3 S1 C2 89.17(17) . . ?
C10 O5 C12 112.3(3) . . ?
C4 O2 C2 114.4(3) . . ?
C8 N1 C4 119.8(3) . . ?
C8 N1 C5 120.4(3) . . ?
C5 N1 C4 119.6(3) . . ?
C14 N4 C12 121.3(3) . . ?
C14 N4 C13 120.9(3) . . ?
C13 N4 C12 117.5(3) . . ?
C16 N5 C13 121.4(3) . . ?
C9 O4 H4A 109.5 . . ?
C1 O1 H1 109.5 . . ?
C6 N2 C5 122.0(3) . . ?
N1 C8 H8 120.0 . . ?
C7 C8 N1 120.0(3) . . ?
C7 C8 H8 120.0 . . ?
C26 N8 C22 116.8(4) . . ?
C17 N7 C21 117.4(4) . . ?
H3A N3 H3B 120.0 . . ?
C6 N3 H3A 120.0 . . ?
C6 N3 H3B 120.0 . . ?
O5 C12 N4 107.7(3) . . ?
O5 C12 H12 108.4 . . ?
O5 C12 C11 109.5(3) . . ?
N4 C12 H12 108.4 . . ?
N4 C12 C11 114.4(3) . . ?
C11 C12 H12 108.4 . . ?
S2 C10 H10 108.9 . . ?
O5 C10 S2 105.6(2) . . ?
O5 C10 H10 108.9 . . ?
O5 C10 C9 110.0(3) . . ?
C9 C10 S2 114.3(4) . . ?
C9 C10 H10 108.9 . . ?
F1 C7 C6 118.6(3) . . ?
C8 C7 F1 121.4(3) . . ?
C8 C7 C6 120.0(3) . . ?
O2 C4 N1 107.7(3) . . ?
O2 C4 H4 108.7 . . ?
O2 C4 C3 108.4(3) . . ?
N1 C4 H4 108.7 . . ?
N1 C4 C3 114.6(3) . . ?
C3 C4 H4 108.7 . . ?
O3 C5 N1 119.4(3) . . ?
O3 C5 N2 122.5(3) . . ?
N2 C5 N1 118.1(3) . . ?
N4 C14 H14 120.5 . . ?
C15 C14 N4 118.9(3) . . ?
C15 C14 H14 120.5 . . ?
S2 C11 H11A 110.6 . . ?
S2 C11 H11B 110.6 . . ?
C12 C11 S2 105.9(3) . . ?
C12 C11 H11A 110.6 . . ?
C12 C11 H11B 110.6 . . ?
H11A C11 H11B 108.7 . . ?
H6A N6 H6B 120.0 . . ?
C16 N6 H6A 120.0 . . ?
C16 N6 H6B 120.0 . . ?
O6 C13 N4 119.7(3) . . ?
O6 C13 N5 122.5(3) . . ?
N5 C13 N4 117.8(3) . . ?
S1 C3 H3C 111.0 . . ?
S1 C3 H3D 111.0 . . ?
C4 C3 S1 103.8(3) . . ?
C4 C3 H3C 111.0 . . ?
C4 C3 H3D 111.0 . . ?
H3C C3 H3D 109.0 . . ?
S1 C2 H2 108.8 . . ?
O2 C2 S1 107.1(3) . . ?
O2 C2 H2 108.8 . . ?
O2 C2 C1 110.2(3) . . ?
C1 C2 S1 113.0(3) . . ?
C1 C2 H2 108.8 . . ?
F2 C15 C16 118.3(3) . . ?
C14 C15 F2 120.9(3) . . ?
C14 C15 C16 120.8(4) . . ?
N10 N9 C19 111.9(4) . . ?
N8 C22 H22 118.0 . . ?
N8 C22 C23 124.1(5) . . ?
C23 C22 H22 118.0 . . ?
N2 C6 C7 119.2(3) . . ?
N3 C6 N2 119.3(4) . . ?
N3 C6 C7 121.5(4) . . ?
O1 C1 C2 112.0(4) . . ?
O1 C1 H1A 109.2 . . ?
O1 C1 H1B 109.2 . . ?
C2 C1 H1A 109.2 . . ?
C2 C1 H1B 109.2 . . ?
H1A C1 H1B 107.9 . . ?
O4 C9 C10 115.4(4) . . ?
O4 C9 H9 122.3 . . ?
C10 C9 H9 122.3 . . ?
N7 C17 H17 118.0 . . ?
N7 C17 C18 124.0(5) . . ?
C18 C17 H17 118.0 . . ?
C22 C23 H23 121.4 . . ?
C22 C23 C24 117.2(5) . . ?
C24 C23 H23 121.4 . . ?
N5 C16 N6 119.8(4) . . ?
N5 C16 C15 120.0(3) . . ?
N6 C16 C15 120.3(4) . . ?
N8 C26 H26 117.8 . . ?
N8 C26 C25 124.3(5) . . ?
C25 C26 H26 117.8 . . ?
C17 C18 H18 120.9 . . ?
C17 C18 C19 118.2(5) . . ?
C19 C18 H18 120.9 . . ?
C18 C19 N9 114.6(4) . . ?
C18 C19 C20 119.6(4) . . ?
C18 C19 N9B 149.3(16) . . ?
C20 C19 N9 125.7(5) . . ?
C20 C19 N9B 89.9(15) . . ?
C23 C24 N10 125.7(5) . . ?
C23 C24 N10B 90.1(14) . . ?
C25 C24 C23 118.9(4) . . ?
C25 C24 N10 115.4(4) . . ?
C25 C24 N10B 151.0(14) . . ?
N7 C21 H21 118.5 . . ?
N7 C21 C20 123.1(5) . . ?
C20 C21 H21 118.5 . . ?
C19 C20 H20 121.1 . . ?
C21 C20 C19 117.7(5) . . ?
C21 C20 H20 121.1 . . ?
N9 N10 C24 112.5(4) . . ?
C26 C25 C24 118.7(5) . . ?
C26 C25 H25 120.7 . . ?
C24 C25 H25 120.7 . . ?
N9B N10B C24 112(3) . . ?
N10B N9B C19 111(2) . . ?

loop_
_geom_bond_atom_site_label_1
_geom_bond_atom_site_label_2
_geom_bond_distance
_geom_bond_site_symmetry_2
_geom_bond_publ_flag
S2 C10 1.811(4) . ?
S2 C11 1.801(4) . ?
S1 C3 1.799(4) . ?
S1 C2 1.824(4) . ?
F1 C7 1.354(4) . ?
F2 C15 1.359(4) . ?
O5 C12 1.429(5) . ?
O5 C10 1.420(4) . ?
O3 C5 1.221(5) . ?
O6 C13 1.212(5) . ?
O2 C4 1.428(5) . ?
O2 C2 1.428(4) . ?
N1 C8 1.367(5) . ?
N1 C4 1.455(4) . ?
N1 C5 1.412(4) . ?
N4 C12 1.462(4) . ?
N4 C14 1.369(5) . ?
N4 C13 1.411(4) . ?
N5 C13 1.371(5) . ?
N5 C16 1.314(5) . ?
O4 H4A 0.8200 . ?
O4 C9 1.399(7) . ?
O1 H1 0.8200 . ?
O1 C1 1.402(6) . ?
N2 C5 1.358(5) . ?
N2 C6 1.328(5) . ?
C8 H8 0.9300 . ?
C8 C7 1.332(5) . ?
N8 C22 1.331(7) . ?
N8 C26 1.320(7) . ?
N7 C17 1.320(7) . ?
N7 C21 1.345(7) . ?
N3 H3A 0.8600 . ?
N3 H3B 0.8600 . ?
N3 C6 1.322(5) . ?
C12 H12 0.9800 . ?
C12 C11 1.535(5) . ?
C10 H10 0.9800 . ?
C10 C9 1.489(6) . ?
C7 C6 1.429(5) . ?
C4 H4 0.9800 . ?
C4 C3 1.501(5) . ?
C14 H14 0.9300 . ?
C14 C15 1.327(5) . ?
C11 H11A 0.9700 . ?
C11 H11B 0.9700 . ?
N6 H6A 0.8600 . ?
N6 H6B 0.8600 . ?
N6 C16 1.333(5) . ?
C3 H3C 0.9700 . ?
C3 H3D 0.9700 . ?
C2 H2 0.9800 . ?
C2 C1 1.520(6) . ?
C15 C16 1.418(5) . ?
N9 C19 1.458(6) . ?
N9 N10 1.203(6) . ?
C22 H22 0.9300 . ?
C22 C23 1.388(7) . ?
C1 H1A 0.9700 . ?
C1 H1B 0.9700 . ?
C9 H9 0.9300 . ?
C17 H17 0.9300 . ?
C17 C18 1.370(7) . ?
C23 H23 0.9300 . ?
C23 C24 1.391(7) . ?
C26 H26 0.9300 . ?
C26 C25 1.366(7) . ?
C18 H18 0.9300 . ?
C18 C19 1.376(7) . ?
C19 C20 1.383(7) . ?
C19 N9B 1.45(2) . ?
C24 N10 1.448(6) . ?
C24 C25 1.376(7) . ?
C24 N10B 1.48(2) . ?
C21 H21 0.9300 . ?
C21 C20 1.382(7) . ?
C20 H20 0.9300 . ?
C25 H25 0.9300 . ?
N10B N9B 1.20(3) . ?

loop_
_geom_torsion_atom_site_label_1
_geom_torsion_atom_site_label_2
_geom_torsion_atom_site_label_3
_geom_torsion_atom_site_label_4
_geom_torsion
_geom_torsion_site_symmetry_1
_geom_torsion_site_symmetry_2
_geom_torsion_site_symmetry_3
_geom_torsion_site_symmetry_4
_geom_torsion_publ_flag
S2 C10 C9 O4 -46.1(5) . . . . ?
S1 C2 C1 O1 173.1(3) . . . . ?
F1 C7 C6 N2 176.6(3) . . . . ?
F1 C7 C6 N3 -3.8(6) . . . . ?
F2 C15 C16 N5 176.8(4) . . . . ?
F2 C15 C16 N6 -2.5(6) . . . . ?
O5 C12 C11 S2 19.4(3) . . . . ?
O5 C10 C9 O4 72.5(5) . . . . ?
O2 C4 C3 S1 -39.3(4) . . . . ?
O2 C2 C1 O1 -67.0(5) . . . . ?
N1 C8 C7 F1 -178.2(3) . . . . ?
N1 C8 C7 C6 1.7(6) . . . . ?
N1 C4 C3 S1 -159.7(3) . . . . ?
N4 C12 C11 S2 -101.6(3) . . . . ?
N4 C14 C15 F2 179.9(4) . . . . ?
N4 C14 C15 C16 -0.3(6) . . . . ?
C8 N1 C4 O2 -57.0(4) . . . . ?
C8 N1 C4 C3 63.7(5) . . . . ?
C8 N1 C5 O3 176.9(4) . . . . ?
C8 N1 C5 N2 -3.9(5) . . . . ?
C8 C7 C6 N2 -3.3(6) . . . . ?
C8 C7 C6 N3 176.3(4) . . . . ?
N8 C22 C23 C24 -0.2(8) . . . . ?
N8 C26 C25 C24 -1.3(8) . . . . ?
N7 C17 C18 C19 0.5(8) . . . . ?
N7 C21 C20 C19 1.1(8) . . . . ?
C12 O5 C10 S2 -37.0(4) . . . . ?
C12 O5 C10 C9 -160.9(4) . . . . ?
C12 N4 C14 C15 177.3(3) . . . . ?
C12 N4 C13 O6 1.1(5) . . . . ?
C12 N4 C13 N5 -178.4(3) . . . . ?
C10 S2 C11 C12 -33.7(3) . . . . ?
C10 O5 C12 N4 136.4(3) . . . . ?
C10 O5 C12 C11 11.5(4) . . . . ?
C4 O2 C2 S1 8.3(4) . . . . ?
C4 O2 C2 C1 -115.0(4) . . . . ?
C4 N1 C8 C7 177.7(4) . . . . ?
C4 N1 C5 O3 1.0(6) . . . . ?
C4 N1 C5 N2 -179.7(3) . . . . ?
C5 N1 C8 C7 1.9(5) . . . . ?
C5 N1 C4 O2 118.8(4) . . . . ?
C5 N1 C4 C3 -120.4(4) . . . . ?
C5 N2 C6 N3 -178.3(4) . . . . ?
C5 N2 C6 C7 1.2(6) . . . . ?
C14 N4 C12 O5 -81.2(4) . . . . ?
C14 N4 C12 C11 40.8(5) . . . . ?
C14 N4 C13 O6 174.2(4) . . . . ?
C14 N4 C13 N5 -5.3(5) . . . . ?
C14 C15 C16 N5 -3.0(6) . . . . ?
C14 C15 C16 N6 177.7(4) . . . . ?
C11 S2 C10 O5 40.8(3) . . . . ?
C11 S2 C10 C9 161.9(3) . . . . ?
C13 N4 C12 O5 91.9(4) . . . . ?
C13 N4 C12 C11 -146.1(3) . . . . ?
C13 N4 C14 C15 4.4(6) . . . . ?
C13 N5 C16 N6 -178.7(4) . . . . ?
C13 N5 C16 C15 2.0(6) . . . . ?
C3 S1 C2 O2 -27.1(3) . . . . ?
C3 S1 C2 C1 94.4(3) . . . . ?
C2 S1 C3 C4 37.4(3) . . . . ?
C2 O2 C4 N1 144.9(3) . . . . ?
C2 O2 C4 C3 20.3(4) . . . . ?
N9 C19 C20 C21 -176.7(5) . . . . ?
C22 N8 C26 C25 0.6(8) . . . . ?
C22 C23 C24 N10 -179.5(5) . . . . ?
C22 C23 C24 C25 -0.5(7) . . . . ?
C22 C23 C24 N10B 179(2) . . . . ?
C6 N2 C5 O3 -178.5(4) . . . . ?
C6 N2 C5 N1 2.3(6) . . . . ?
C17 N7 C21 C20 -1.7(8) . . . . ?
C17 C18 C19 N9 176.3(5) . . . . ?
C17 C18 C19 C20 -1.0(7) . . . . ?
C17 C18 C19 N9B -163(3) . . . . ?
C23 C24 N10 N9 -13.9(8) . . . . ?
C23 C24 C25 C26 1.2(7) . . . . ?
C23 C24 N10B N9B -179(4) . . . . ?
C16 N5 C13 O6 -177.5(4) . . . . ?
C16 N5 C13 N4 2.0(5) . . . . ?
C26 N8 C22 C23 0.2(7) . . . . ?
C18 C19 C20 C21 0.3(7) . . . . ?
C18 C19 N9B N10B -42(6) . . . . ?
C19 N9 N10 C24 178.5(4) . . . . ?
C24 N10B N9B C19 174(3) . . . . ?
C21 N7 C17 C18 0.8(8) . . . . ?
C20 C19 N9B N10B 154(4) . . . . ?
N10 N9 C19 C18 164.3(5) . . . . ?
N10 N9 C19 C20 -18.6(7) . . . . ?
N10 C24 C25 C26 -179.7(5) . . . . ?
C25 C24 N10 N9 167.0(5) . . . . ?
C25 C24 N10B N9B 0(7) . . . . ?
N10B C24 C25 C26 -178(4) . . . . ?
N9B C19 C20 C21 171.0(18) . . . . ?
